data_2101065
loop_
_publ_author_name
'Sakai, Y.'
'Ohashi, Y.'
'Yamanaka, M.'
'Kobayashi, Y.'
'Arai, Y.'
'Ohgo, Y.'

_publ_section_title
;
 Crystalline-state reaction of cobaloxime complexes. 17. Requirements
 for racemization of the bulky dimethoxycarbonylethyl group
;
_journal_issue 6
_journal_name_full 'Acta Crystallographica Section B'
_journal_page_first 1010
_journal_page_last 1014
_journal_paper_doi 10.1107/S0108768193007104
_journal_volume 49
_journal_year 1993
_chemical_formula_sum 'C22 H34 Co N5 O8'
_chemical_formula_weight 555.5
_space_group_crystal_system monoclinic
_space_group_IT_number 4
_space_group_name_Hall 'P 2yb'
_space_group_name_H-M_alt 'P 1 21 1'
_cell_angle_alpha 90.0
_cell_angle_beta 102.570(10)
_cell_angle_gamma 90.0
_cell_formula_units_Z 2
_cell_length_a 9.1250(10)
_cell_length_b 15.820(2)
_cell_length_c 9.3480(10)
_cell_volume 1317.1(3)
_diffrn_radiation_type Mo
_diffrn_radiation_wavelength 0.71069
_exptl_absorpt_coefficient_mu 0.732
_exptl_crystal_density_diffrn 1.40
_exptl_crystal_F_000 584
_cod_data_source_file as0638.cif
_cod_data_source_block as0638a
_cod_original_cell_volume 1317.00(10)
_cod_database_code 2101065

loop_
_space_group_symop_id
_space_group_symop_operation_xyz
1 x,y,z
2 -x,y+1/2,-z

loop_
_atom_site_label
_atom_site_fract_x
_atom_site_fract_y
_atom_site_fract_z
Co .67240(10) .2662 .59000(10)
N(1) .8742(6) .3010(4) .6164(7)
N(2) .7281(6) .2546(5) .7946(6)
N(3) .4687(6) .2349(4) .5618(7)
N(4) .6181(6) .2769(5) .3833(6)
O(1) .9397(5) .3196(4) .5050(6)
O(2) .6338(6) .2253(3) .8739(5)
O(3) .4062(6) .2097(4) .6730(6)
O(4) .7184(6) .2944(4) .3006(5)
C(1) .9489(8) .3045(5) .7500(8)
C(2) .8643(7) .2787(6) .8567(7)
C(3) .3886(9) .2356(5) .4310(10)
C(4) .4783(8) .2608(7) .3226(7)
C(5) 1.1120(10) .3324(6) .7860(10)
C(6) .9210(10) .2732(9) 1.0193(9)
C(7) .2270(10) .2124(8) .3900(10)
C(8) .4124(9) .2698(9) .1610(8)
C(9) .6184(8) .3900(4) .6280(8)
C(10) .5621(9) .4330(5) .4863(8)
O(5) .4306(7) .4426(4) .4276(6)
O(6) .6732(7) .4605(4) .4259(6)
C(11) .6320(10) .4911(7) .2780(10)
C(12) .5076(9) .4006(5) .7265(9)
C(13) .4900(10) .4913(6) .7700(8)
O(7) .5448(7) .5515(4) .7259(7)
O(8) .4052(7) .4959(4) .8690(7)
C(14) .3810(10) .5806(6) .9210(10)
N(5) .7223(7) .1401(4) .5589(7)
C(15) .8803(9) .1070(5) .5785(9)
C(16) .9430(9) .0821(5) .7350(10)
C(17) 1.0830(10) .1092(6) .8100(10)
C(18) 1.145(2) .0820(10) .953(2)
C(19) 1.065(2) .0310(10) 1.017(2)
C(20) .932(2) .0020(10) .949(2)
C(21) .8700(10) .0269(7) .8080(10)
C(22) .8860(10) .0316(7) .4740(10)
H(2O) .4976 .2160 .7536
H(1O) .8509 .3095 .4230
H(71) .1678 .2504 .4419
H(72) .1895 .2188 .2815
H(73) .2136 .1524 .4184
H(81) .4230 .3297 .1306
H(82) .4669 .2316 .1049
H(83) .3037 .2541 .1402
H(51) 1.1726 .2931 .7390
H(52) 1.1195 .3911 .7489
H(53) 1.1501 .3314 .8950
H(61) .9161 .2132 1.0517
H(62) 1.0277 .2932 1.0454
H(63) .8580 .3095 1.0694
H(91) .7135 .4190 .6771
H(111) .7241 .5089 .2443
H(112) .5800 .4451 .2124
H(113) .5627 .5406 .2733
H(121) .4074 .3792 .6732
H(122) .5433 .3664 .8174
H(141) .4800 .6058 .9701
H(142) .3326 .6168 .8365
H(143) .3148 .5772 .9932
H(51N) .6752 .1070 .6282
H(52N) .6712 .1263 .4557
H(151) .9443 .1534 .5525
H(171) 1.1407 .1494 .7607
H(181) 1.2476 .1007 1.0052
H(191) 1.1069 .0128 1.1206
H(201) .8760 -.0384 1.0006
H(211) .7693 .0045 .7584
H(221) .8233 -.0157 .4989
H(222) .8468 .0498 .3708
H(223) .9924 .0121 .4866

loop_
_geom_angle_atom_site_label_1
_geom_angle_atom_site_label_2
_geom_angle_atom_site_label_3
_geom_angle
N(1) Co N(2) 81.7(3)
N(1) Co N(3) 178.2(2)
N(1) Co N(4) 97.9(3)
N(1) Co C(9) 87.9(3)
N(1) Co N(5) 93.5(2)
N(2) Co N(3) 99.0(3)
N(2) Co N(4) 179.3(3)
N(2) Co C(9) 86.5(3)
N(2) Co N(5) 91.7(3)
N(3) Co N(4) 81.4(3)
N(3) Co C(9) 90.5(3)
N(3) Co N(5) 88.1(2)
N(4) Co C(9) 94.1(3)
N(4) Co N(5) 87.7(3)
C(9) Co N(5) 177.6(3)
Co N(1) O(1) 123.4(4)
Co N(1) C(1) 115.8(6)
O(1) N(1) C(1) 120.8(6)
N(1) C(1) C(2) 114.1(6)
N(1) C(1) C(5) 121.1(7)
C(2) C(1) C(5) 124.9(6)
Co C(9) C(10) 109.3(5)
Co C(9) C(12) 115.0(5)
C(10) C(9) C(12) 110.2(6)
C(9) C(10) O(5) 125.3(8)
C(9) C(10) O(6) 112.4(6)
O(5) C(10) O(6) 122.3(7)
C(10) O(6) C(11) 116.9(7)
C(9) C(12) C(13) 113.0(7)
C(12) C(13) O(7) 126.3(8)
C(12) C(13) O(8) 110.5(7)
O(7) C(13) O(8) 123.2(8)
C(13) O(8) C(14) 115.8(7)

loop_
_geom_bond_atom_site_label_1
_geom_bond_atom_site_label_2
_geom_bond_distance
Co N(1) 1.886(6)
Co N(2) 1.878(6)
Co N(3) 1.887(6)
Co N(4) 1.895(5)
Co C(9) 2.069(7)
Co N(5) 2.081(6)
N(1) O(1) 1.340(9)
N(1) C(1) 1.287(9)
N(2) O(2) 1.335(9)
N(2) C(2) 1.309(9)
N(3) O(3) 1.349(9)
N(3) C(3) 1.280(10)
N(4) O(4) 1.349(8)
N(4) C(4) 1.304(9)
C(1) C(2) 1.450(10)
C(1) C(5) 1.510(10)
C(2) C(6) 1.500(10)
C(3) C(4) 1.490(10)
C(3) C(7) 1.490(10)
C(4) C(8) 1.510(10)
C(9) C(10) 1.480(10)
C(9) C(12) 1.520(10)
C(10) O(5) 1.215(9)
C(10) O(6) 1.340(10)
O(6) C(11) 1.440(10)
C(12) C(13) 1.510(10)
C(13) O(7) 1.190(10)
C(13) O(8) 1.330(10)
O(8) C(14) 1.460(10)
N(5) C(15) 1.510(10)
C(15) C(16) 1.500(10)
C(15) C(22) 1.550(10)
C(16) C(17) 1.380(10)
C(16) C(21) 1.370(10)
C(17) C(18) 1.41(2)
C(18) C(19) 1.32(3)
C(19) C(20) 1.33(3)
C(20) C(21) 1.37(2)
O(1) H(1O) 1.000
O(3) H(2O) 1.000
C(5) H(51) 1.000
C(5) H(52) 1.000
C(5) H(53) 1.000
C(6) H(61) 1.000
C(6) H(62) 1.000
C(6) H(63) 1.000
C(7) H(71) 1.000
C(7) H(72) 1.000
C(7) H(73) 1.000
C(8) H(81) 1.000
C(8) H(82) 1.000
C(8) H(83) 1.000
C(9) H(91) 1.000
C(11) H(111) 1.000
C(11) H(112) 1.000
C(11) H(113) 1.000
C(12) H(121) 1.000
C(12) H(122) 1.000
C(14) H(141) 1.000
C(14) H(142) 1.000
C(14) H(143) 1.000
N(5) H(51N) 1.000
N(5) H(52N) 1.000
C(15) H(151) 1.000
C(17) H(171) 1.000
C(18) H(181) 1.000
C(19) H(191) 1.000
C(20) H(201) 1.000
C(21) H(211) 1.000
C(22) H(221) 1.000
C(22) H(222) 1.000
C(22) H(223) 1.000
